data_4315509
loop_
_publ_author_name
'Robert P. Davies'
'M. Giovanna Martinelli'
'Laura Patel'
'Andrew J. P. White'

_publ_section_title
;
 Facile Synthesis of Bis(dichalcogenophosphinate)s and a Remarkable
 [Li8(OH)6]2+ Polyhedron
;
_journal_name_full 'Inorganic Chemistry'
_journal_page_first 4626
_journal_page_last 4631
_journal_paper_doi 10.1021/ic100272y
_journal_volume 49
_journal_year 2010
_chemical_formula_moiety 'C38 H62 Li2 O6 P2 Se4, C30 H46 Li2 O4 P2 Se4'
_chemical_formula_sum 'C68 H108 Li4 O10 P4 Se8'
_chemical_formula_weight 1868.86
_chemical_name_common 3
_chemical_name_systematic
; 
 ? 
;
_space_group_IT_number 14
_symmetry_cell_setting monoclinic
_symmetry_space_group_name_Hall '-P 2yn'
_symmetry_space_group_name_H-M 'P 1 21/n 1'
_atom_sites_solution_hydrogens geom
_atom_sites_solution_primary direct
_atom_sites_solution_secondary difmap
_audit_creation_method SHELXL-97
_cell_angle_alpha 90.00
_cell_angle_beta 91.38(3)
_cell_angle_gamma 90.00
_cell_formula_units_Z 2
_cell_length_a 16.969(5)
_cell_length_b 13.379(3)
_cell_length_c 18.139(7)
_cell_measurement_reflns_used 27
_cell_measurement_temperature 183(2)
_cell_measurement_theta_max 12.53
_cell_measurement_theta_min 5.22
_cell_volume 4117(2)
_computing_cell_refinement 'Bruker XSCANS'
_computing_data_collection 'Bruker XSCANS'
_computing_data_reduction 'Bruker SHELXTL'
_computing_molecular_graphics 'Bruker SHELXTL'
_computing_publication_material 'Bruker SHELXTL'
_computing_structure_refinement 'SHELXL-97 (Sheldrick, 1997)'
_computing_structure_solution 'SHELXS-97 (Sheldrick, 1990)'
_diffrn_ambient_temperature 183(2)
_diffrn_measured_fraction_theta_full 0.988
_diffrn_measured_fraction_theta_max 0.988
_diffrn_measurement_device_type 'Bruker P4'
_diffrn_measurement_method '\w scans'
_diffrn_radiation_monochromator graphite
_diffrn_radiation_source 'sealed tube'
_diffrn_radiation_type MoK\a
_diffrn_radiation_wavelength 0.71073
_diffrn_reflns_av_R_equivalents 0.0393
_diffrn_reflns_av_sigmaI/netI 0.0668
_diffrn_reflns_limit_h_max 18
_diffrn_reflns_limit_h_min 0
_diffrn_reflns_limit_k_max 14
_diffrn_reflns_limit_k_min 0
_diffrn_reflns_limit_l_max 19
_diffrn_reflns_limit_l_min -19
_diffrn_reflns_number 5544
_diffrn_reflns_theta_full 22.51
_diffrn_reflns_theta_max 22.51
_diffrn_reflns_theta_min 1.89
_diffrn_standards_decay_% 4.93
_diffrn_standards_interval_count 97
_diffrn_standards_number 3
_exptl_absorpt_coefficient_mu 3.678
_exptl_absorpt_correction_T_max 0.1834
_exptl_absorpt_correction_T_min 0.1587
_exptl_absorpt_correction_type psi-scan
_exptl_absorpt_process_details 'Bruker XPREP'
_exptl_crystal_colour Colourless
_exptl_crystal_density_diffrn 1.508
_exptl_crystal_density_method 'not measured'
_exptl_crystal_description blocks
_exptl_crystal_F_000 1880
_exptl_crystal_size_max 0.70
_exptl_crystal_size_mid 0.44
_exptl_crystal_size_min 0.44
_refine_diff_density_max 0.579
_refine_diff_density_min -0.405
_refine_diff_density_rms 0.092
_refine_ls_extinction_method none
_refine_ls_goodness_of_fit_ref 0.954
_refine_ls_hydrogen_treatment constr
_refine_ls_matrix_type full
_refine_ls_number_parameters 442
_refine_ls_number_reflns 5334
_refine_ls_number_restraints 72
_refine_ls_restrained_S_all 0.956
_refine_ls_R_factor_all 0.0899
_refine_ls_R_factor_gt 0.0440
_refine_ls_shift/su_max 0.001
_refine_ls_shift/su_mean 0.000
_refine_ls_structure_factor_coef Fsqd
_refine_ls_weighting_details 'calc w=1/[\s^2^(Fo^2^)+(0.0450P)^2^+0.0000P] where P=(Fo^2^+2Fc^2^)/3'
_refine_ls_weighting_scheme calc
_refine_ls_wR_factor_gt 0.0850
_refine_ls_wR_factor_ref 0.0963
_reflns_number_gt 3543
_reflns_number_total 5334
_reflns_threshold_expression >2sigma(I)
_cod_data_source_file ic100272y_si_001_2.cif
_cod_data_source_block 3
_cod_depositor_comments
;
The following automatic conversions were performed:

'_symmetry_cell_setting' value 'Monoclinic' changed to 'monoclinic'
according to the built-in table from CIF Core dictionary named
'cif_core.dic' version 2.4.1 from 2010-06-29.

Automatic conversion script
Id: cif_fix_values 1646 2011-03-28 12:23:43Z adriana 
;
_cod_database_code 4315509

loop_
_symmetry_equiv_pos_as_xyz
'x, y, z'
'-x+1/2, y+1/2, -z+1/2'
'-x, -y, -z'
'x-1/2, -y-1/2, z-1/2'

loop_
_atom_site_label
_atom_site_type_symbol
_atom_site_fract_x
_atom_site_fract_y
_atom_site_fract_z
_atom_site_U_iso_or_equiv
_atom_site_adp_type
_atom_site_occupancy
_atom_site_symmetry_multiplicity
_atom_site_calc_flag
_atom_site_refinement_flags
_atom_site_disorder_assembly
_atom_site_disorder_group
Se1 Se 0.90449(4) 0.29539(6) 0.56131(4) 0.04068(19) Uani 1 1 d . . .
Se2 Se 1.05537(4) 0.28084(5) 0.42400(4) 0.03769(19) Uani 1 1 d . . .
P1 P 1.02073(9) 0.33883(13) 0.52896(8) 0.0265(4) Uani 1 1 d . . .
Li2 Li 0.9050(8) 0.2416(10) 0.4218(8) 0.053(3) Uani 1 1 d . . .
O1 O 0.8710(3) 0.1051(4) 0.4103(3) 0.0568(15) Uani 1 1 d D A .
O2 O 0.8513(3) 0.3171(4) 0.3471(3) 0.0532(14) Uani 1 1 d . . .
C1 C 1.0949(4) 0.3076(4) 0.5996(3) 0.0284(14) Uani 1 1 d . . .
C2 C 1.1730(4) 0.2976(5) 0.5814(3) 0.0358(16) Uani 1 1 d . . .
H2A H 1.1871 0.3004 0.5311 0.043 Uiso 1 1 calc R . .
C3 C 1.2311(4) 0.2836(6) 0.6355(4) 0.0431(17) Uani 1 1 d . . .
H3A H 1.2847 0.2778 0.6222 0.052 Uiso 1 1 calc R . .
C4 C 1.2111(4) 0.2781(5) 0.7078(4) 0.0400(17) Uani 1 1 d . . .
H4A H 1.2508 0.2686 0.7450 0.048 Uiso 1 1 calc R . .
C5 C 1.1339(5) 0.2863(6) 0.7266(4) 0.0480(19) Uani 1 1 d . . .
H5A H 1.1201 0.2826 0.7769 0.058 Uiso 1 1 calc R . .
C6 C 1.0755(4) 0.2998(6) 0.6729(4) 0.0409(16) Uani 1 1 d . . .
H6A H 1.0219 0.3038 0.6865 0.049 Uiso 1 1 calc R . .
C7 C 0.9041(6) 0.0304(7) 0.4578(6) 0.081(3) Uani 1 1 d D . .
H7A H 0.9430 0.0604 0.4928 0.097 Uiso 0.87(3) 1 calc PR A 1
H7B H 0.9309 -0.0216 0.4287 0.097 Uiso 0.87(3) 1 calc PR A 1
H7C H 0.9191 0.0588 0.5046 0.097 Uiso 0.13(3) 1 d PR A 2
H7D H 0.9503 0.0029 0.4358 0.097 Uiso 0.13(3) 1 d PR A 2
C8 C 0.8376(7) -0.0133(11) 0.4979(8) 0.105(6) Uani 0.87(3) 1 d PD A 1
H8A H 0.8474 -0.0847 0.5091 0.126 Uiso 0.87(3) 1 calc PR A 1
H8B H 0.8291 0.0230 0.5445 0.126 Uiso 0.87(3) 1 calc PR A 1
C9 C 0.7694(7) -0.0018(11) 0.4471(10) 0.087(5) Uani 0.87(3) 1 d PDU A 1
H9A H 0.7215 0.0145 0.4747 0.104 Uiso 0.87(3) 1 calc PR A 1
H9B H 0.7598 -0.0643 0.4191 0.104 Uiso 0.87(3) 1 calc PR A 1
C8' C 0.853(3) -0.057(2) 0.452(4) 0.08(3) Uiso 0.13(3) 1 d PD A 2
H8'A H 0.8371 -0.0794 0.5018 0.092 Uiso 0.13(3) 1 calc PR A 2
H8'B H 0.8804 -0.1133 0.4281 0.092 Uiso 0.13(3) 1 calc PR A 2
C9' C 0.783(2) -0.0281(19) 0.408(5) 0.081(12) Uiso 0.13(3) 1 d PDU A 2
H9'A H 0.7342 -0.0444 0.4345 0.097 Uiso 0.13(3) 1 calc PR A 2
H9'B H 0.7818 -0.0636 0.3602 0.097 Uiso 0.13(3) 1 calc PR A 2
C10 C 0.7890(5) 0.0808(7) 0.3964(6) 0.073(3) Uani 1 1 d D . .
H10A H 0.7805 0.0598 0.3445 0.088 Uiso 0.87(3) 1 calc PR A 1
H10B H 0.7554 0.1397 0.4058 0.088 Uiso 0.87(3) 1 calc PR A 1
H10C H 0.7746 0.0954 0.3461 0.088 Uiso 0.13(3) 1 d PR A 2
H10D H 0.7557 0.1185 0.4282 0.088 Uiso 0.13(3) 1 d PR A 2
C11 C 0.8896(5) 0.3610(7) 0.2856(4) 0.060(2) Uani 1 1 d . . .
H11A H 0.8967 0.3101 0.2466 0.072 Uiso 1 1 calc R . .
H11B H 0.9423 0.3860 0.3012 0.072 Uiso 1 1 calc R . .
C12 C 0.8417(8) 0.4431(8) 0.2569(6) 0.094(4) Uani 1 1 d . . .
H12A H 0.8722 0.5061 0.2576 0.113 Uiso 1 1 calc R . .
H12B H 0.8238 0.4292 0.2055 0.113 Uiso 1 1 calc R . .
C13 C 0.7762(9) 0.4506(7) 0.3036(8) 0.108(4) Uani 1 1 d . . .
H13A H 0.7271 0.4342 0.2756 0.130 Uiso 1 1 calc R . .
H13B H 0.7717 0.5198 0.3225 0.130 Uiso 1 1 calc R . .
C14 C 0.7869(5) 0.3817(7) 0.3648(5) 0.065(2) Uani 1 1 d . . .
H14A H 0.7990 0.4188 0.4109 0.078 Uiso 1 1 calc R . .
H14B H 0.7383 0.3421 0.3717 0.078 Uiso 1 1 calc R . .
C15 C 1.0276(4) 0.4761(5) 0.5284(3) 0.0325(16) Uani 1 1 d . . .
H15A H 1.0149 0.5017 0.5780 0.039 Uiso 1 1 calc R . .
H15B H 1.0825 0.4957 0.5181 0.039 Uiso 1 1 calc R . .
Se3 Se 0.45712(4) 0.20533(6) 0.59381(4) 0.03920(19) Uani 1 1 d . . .
Se4 Se 0.60073(4) 0.25437(6) 0.45136(4) 0.0450(2) Uani 1 1 d . . .
P3 P 0.50248(10) 0.16827(13) 0.48729(9) 0.0303(4) Uani 1 1 d . . .
Li4 Li 0.5761(7) 0.3192(9) 0.6372(7) 0.048(3) Uani 1 1 d . . .
O3 O 0.5235(3) 0.3840(4) 0.7232(3) 0.0578(15) Uani 1 1 d . . .
O4 O 0.6320(3) 0.4363(4) 0.6050(3) 0.0501(13) Uani 1 1 d . . .
O5 O 0.6554(3) 0.2315(4) 0.6816(3) 0.0445(12) Uani 1 1 d D B .
C16 C 0.4213(4) 0.1746(4) 0.4178(4) 0.0318(15) Uani 1 1 d . . .
C17 C 0.4401(5) 0.1731(7) 0.3440(4) 0.057(2) Uani 1 1 d . . .
H17A H 0.4936 0.1686 0.3298 0.068 Uiso 1 1 calc R . .
C18 C 0.3799(5) 0.1783(7) 0.2910(4) 0.059(2) Uani 1 1 d . . .
H18A H 0.3923 0.1755 0.2403 0.071 Uiso 1 1 calc R . .
C19 C 0.3032(5) 0.1874(6) 0.3107(4) 0.050(2) Uani 1 1 d . . .
H19A H 0.2626 0.1924 0.2739 0.060 Uiso 1 1 calc R . .
C20 C 0.2849(4) 0.1892(6) 0.3832(4) 0.0476(19) Uani 1 1 d . . .
H20A H 0.2315 0.1948 0.3970 0.057 Uiso 1 1 calc R . .
C21 C 0.3442(4) 0.1828(5) 0.4375(4) 0.0351(16) Uani 1 1 d . . .
H21A H 0.3311 0.1842 0.4881 0.042 Uiso 1 1 calc R . .
C22 C 0.4465(5) 0.4280(7) 0.7207(6) 0.072(3) Uani 1 1 d . . .
H22A H 0.4123 0.3954 0.7571 0.087 Uiso 1 1 calc R . .
H22B H 0.4220 0.4200 0.6710 0.087 Uiso 1 1 calc R . .
C23 C 0.4567(7) 0.5370(7) 0.7389(6) 0.083(3) Uani 1 1 d . . .
H23A H 0.4508 0.5786 0.6939 0.099 Uiso 1 1 calc R . .
H23B H 0.4175 0.5589 0.7751 0.099 Uiso 1 1 calc R . .
C24 C 0.5384(7) 0.5442(7) 0.7707(7) 0.095(4) Uani 1 1 d . . .
H24A H 0.5721 0.5846 0.7382 0.113 Uiso 1 1 calc R . .
H24B H 0.5380 0.5759 0.8200 0.113 Uiso 1 1 calc R . .
C25 C 0.5684(6) 0.4399(7) 0.7762(5) 0.064(2) Uani 1 1 d . . .
H25A H 0.6252 0.4374 0.7651 0.077 Uiso 1 1 calc R . .
H25B H 0.5610 0.4131 0.8264 0.077 Uiso 1 1 calc R . .
C26 C 0.5942(6) 0.5080(8) 0.5587(6) 0.082(3) Uani 1 1 d . . .
H26A H 0.5750 0.5649 0.5882 0.098 Uiso 1 1 calc R . .
H26B H 0.5488 0.4776 0.5317 0.098 Uiso 1 1 calc R . .
C27 C 0.6554(7) 0.5426(7) 0.5057(5) 0.081(3) Uani 1 1 d . . .
H27A H 0.6549 0.5006 0.4607 0.097 Uiso 1 1 calc R . .
H27B H 0.6465 0.6132 0.4913 0.097 Uiso 1 1 calc R . .
C28 C 0.7304(6) 0.5310(7) 0.5484(7) 0.081(3) Uani 1 1 d . . .
H28A H 0.7407 0.5895 0.5806 0.097 Uiso 1 1 calc R . .
H28B H 0.7754 0.5216 0.5154 0.097 Uiso 1 1 calc R . .
C29 C 0.7155(5) 0.4389(7) 0.5928(6) 0.071(3) Uani 1 1 d . . .
H29A H 0.7321 0.3785 0.5657 0.085 Uiso 1 1 calc R . .
H29B H 0.7452 0.4416 0.6404 0.085 Uiso 1 1 calc R . .
C30 C 0.7135(5) 0.1766(6) 0.6420(4) 0.056(2) Uani 1 1 d D . .
H30A H 0.7666 0.2051 0.6516 0.067 Uiso 0.58(2) 1 calc PR B 1
H30B H 0.7018 0.1795 0.5883 0.067 Uiso 0.58(2) 1 calc PR B 1
H30C H 0.7589 0.2176 0.6338 0.067 Uiso 0.42(2) 1 d PR B 2
H30D H 0.6926 0.1537 0.5953 0.067 Uiso 0.42(2) 1 d PR B 2
C31 C 0.7103(13) 0.0722(10) 0.6683(9) 0.078(6) Uani 0.58(2) 1 d PDU B 1
H31A H 0.7618 0.0382 0.6637 0.094 Uiso 0.58(2) 1 calc PR B 1
H31B H 0.6691 0.0334 0.6415 0.094 Uiso 0.58(2) 1 calc PR B 1
C32 C 0.6899(10) 0.0875(9) 0.7479(7) 0.073(5) Uani 0.58(2) 1 d PDU B 1
H32A H 0.7363 0.1095 0.7779 0.087 Uiso 0.58(2) 1 calc PR B 1
H32B H 0.6676 0.0262 0.7697 0.087 Uiso 0.58(2) 1 calc PR B 1
C31' C 0.7320(12) 0.0865(14) 0.6903(14) 0.084(9) Uiso 0.42(2) 1 d PDU B 2
H31C H 0.7715 0.1025 0.7296 0.100 Uiso 0.42(2) 1 calc PR B 2
H31D H 0.7507 0.0291 0.6610 0.100 Uiso 0.42(2) 1 calc PR B 2
C32' C 0.6506(13) 0.0668(10) 0.7218(14) 0.076(7) Uiso 0.42(2) 1 d PDU B 2
H32C H 0.6140 0.0368 0.6846 0.091 Uiso 0.42(2) 1 calc PR B 2
H32D H 0.6536 0.0237 0.7661 0.091 Uiso 0.42(2) 1 calc PR B 2
C33 C 0.6281(5) 0.1703(7) 0.7401(5) 0.069(3) Uani 1 1 d D . .
H33A H 0.5756 0.1420 0.7276 0.083 Uiso 0.58(2) 1 calc PR B 1
H33B H 0.6247 0.2092 0.7864 0.083 Uiso 0.58(2) 1 calc PR B 1
H33C H 0.5717 0.1734 0.7422 0.083 Uiso 0.42(2) 1 d PR B 2
H33D H 0.6504 0.1923 0.7865 0.083 Uiso 0.42(2) 1 d PR B 2
C34 C 0.5311(4) 0.0358(5) 0.4870(4) 0.0323(15) Uani 1 1 d . . .
H34A H 0.5452 0.0170 0.4362 0.039 Uiso 1 1 calc R . .
H34B H 0.5789 0.0276 0.5188 0.039 Uiso 1 1 calc R . .

loop_
_atom_site_aniso_label
_atom_site_aniso_U_11
_atom_site_aniso_U_22
_atom_site_aniso_U_33
_atom_site_aniso_U_23
_atom_site_aniso_U_13
_atom_site_aniso_U_12
Se1 0.0250(4) 0.0585(4) 0.0386(4) 0.0058(4) 0.0016(3) -0.0052(3)
Se2 0.0325(4) 0.0502(4) 0.0303(3) -0.0059(3) -0.0008(3) 0.0053(3)
P1 0.0215(8) 0.0310(9) 0.0268(8) 0.0010(6) -0.0017(7) 0.0006(7)
Li2 0.039(7) 0.054(8) 0.066(8) -0.003(6) -0.023(6) -0.006(6)
O1 0.049(3) 0.050(3) 0.070(4) 0.010(3) -0.024(3) -0.011(3)
O2 0.040(3) 0.067(4) 0.053(3) 0.011(3) -0.009(2) -0.003(3)
C1 0.034(4) 0.020(3) 0.031(3) 0.004(3) -0.007(3) 0.001(3)
C2 0.034(4) 0.040(4) 0.033(3) 0.007(3) -0.005(3) 0.000(3)
C3 0.017(3) 0.055(5) 0.057(4) 0.004(4) -0.004(3) 0.003(3)
C4 0.041(5) 0.036(4) 0.043(4) 0.006(3) -0.018(3) 0.001(3)
C5 0.058(5) 0.054(5) 0.032(4) 0.015(3) -0.010(4) 0.001(4)
C6 0.029(4) 0.056(4) 0.038(4) 0.003(4) 0.004(3) 0.009(3)
C7 0.084(8) 0.055(6) 0.103(8) 0.007(5) -0.032(7) 0.009(5)
C8 0.136(14) 0.080(10) 0.099(11) 0.039(9) 0.022(10) 0.037(9)
C9 0.067(8) 0.071(8) 0.125(11) 0.036(8) 0.016(8) -0.014(6)
C10 0.053(6) 0.068(6) 0.099(8) 0.017(5) -0.021(5) -0.018(5)
C11 0.041(5) 0.099(7) 0.040(4) 0.011(4) 0.001(4) 0.003(5)
C12 0.151(12) 0.052(6) 0.080(7) 0.008(5) 0.003(8) 0.011(7)
C13 0.135(12) 0.038(6) 0.152(12) 0.013(7) 0.024(10) 0.019(6)
C14 0.044(5) 0.092(7) 0.060(5) -0.013(5) -0.004(4) 0.000(5)
C15 0.026(4) 0.036(4) 0.034(4) 0.002(3) -0.005(3) -0.002(3)
Se3 0.0350(4) 0.0495(4) 0.0330(4) -0.0090(3) -0.0009(3) 0.0027(3)
Se4 0.0344(4) 0.0496(4) 0.0507(4) 0.0064(4) -0.0046(3) -0.0130(3)
P3 0.0278(9) 0.0318(9) 0.0311(9) -0.0004(7) -0.0032(7) 0.0014(7)
Li4 0.041(7) 0.050(8) 0.054(7) 0.009(6) -0.008(6) 0.004(6)
O3 0.053(4) 0.053(3) 0.068(4) -0.017(3) 0.007(3) 0.003(3)
O4 0.043(3) 0.056(3) 0.052(3) 0.009(3) 0.004(3) 0.004(2)
O5 0.035(3) 0.052(3) 0.046(3) 0.006(2) 0.002(2) 0.005(2)
C16 0.033(4) 0.025(3) 0.037(4) 0.001(3) -0.005(3) 0.001(3)
C17 0.037(4) 0.096(7) 0.038(4) 0.005(4) 0.003(3) -0.013(4)
C18 0.049(5) 0.099(7) 0.029(4) 0.008(4) -0.006(4) -0.016(4)
C19 0.042(5) 0.052(5) 0.055(5) 0.005(4) -0.024(4) -0.001(4)
C20 0.032(4) 0.053(5) 0.056(5) -0.003(4) -0.013(4) 0.002(3)
C21 0.034(4) 0.034(4) 0.037(4) -0.001(3) -0.001(3) 0.003(3)
C22 0.046(6) 0.062(6) 0.111(8) -0.031(5) 0.009(5) 0.011(4)
C23 0.089(8) 0.062(6) 0.097(8) -0.006(6) 0.012(6) 0.023(6)
C24 0.113(10) 0.050(6) 0.120(10) -0.028(6) -0.008(8) -0.005(6)
C25 0.069(6) 0.064(6) 0.059(5) -0.023(5) -0.005(5) -0.001(5)
C26 0.065(7) 0.075(7) 0.105(8) 0.046(6) -0.004(6) 0.012(5)
C27 0.123(10) 0.055(6) 0.066(6) 0.022(5) 0.011(6) 0.022(6)
C28 0.072(7) 0.045(5) 0.127(9) 0.010(5) 0.020(7) 0.002(5)
C29 0.051(6) 0.061(6) 0.099(7) 0.021(5) -0.012(5) -0.004(4)
C30 0.053(5) 0.066(6) 0.048(4) -0.005(4) 0.000(4) 0.006(4)
C31 0.086(12) 0.059(10) 0.089(12) 0.012(9) 0.000(11) 0.020(9)
C32 0.107(12) 0.046(8) 0.064(9) 0.013(7) -0.034(9) -0.015(8)
C33 0.061(6) 0.097(7) 0.050(5) 0.017(5) 0.003(4) -0.006(5)
C34 0.026(4) 0.034(4) 0.037(4) 0.003(3) 0.001(3) 0.005(3)

loop_
_atom_type_symbol
_atom_type_description
_atom_type_scat_dispersion_real
_atom_type_scat_dispersion_imag
_atom_type_scat_source
C C 0.0033 0.0016 'International Tables Vol C Tables 4.2.6.8 and 6.1.1.4'
H H 0.0000 0.0000 'International Tables Vol C Tables 4.2.6.8 and 6.1.1.4'
O O 0.0106 0.0060 'International Tables Vol C Tables 4.2.6.8 and 6.1.1.4'
Li Li -0.0003 0.0001 'International Tables Vol C Tables 4.2.6.8 and 6.1.1.4'
P P 0.1023 0.0942 'International Tables Vol C Tables 4.2.6.8 and 6.1.1.4'
Se Se -0.0929 2.2259 'International Tables Vol C Tables 4.2.6.8 and 6.1.1.4'

loop_
_geom_angle_atom_site_label_1
_geom_angle_atom_site_label_2
_geom_angle_atom_site_label_3
_geom_angle
_geom_angle_site_symmetry_1
_geom_angle_site_symmetry_3
_geom_angle_publ_flag
P1 Se1 Li2 77.7(3) . . ?
P1 Se2 Li2 78.3(3) . . ?
C1 P1 C15 100.9(3) . . ?
C1 P1 Se2 109.9(2) . . ?
C15 P1 Se2 109.7(2) . . ?
C1 P1 Se1 111.6(2) . . ?
C15 P1 Se1 109.2(2) . . ?
Se2 P1 Se1 114.58(8) . . ?
O2 Li2 O1 106.8(6) . . ?
O2 Li2 Se2 110.9(6) . . ?
O1 Li2 Se2 118.9(6) . . ?
O2 Li2 Se1 121.8(7) . . ?
O1 Li2 Se1 110.8(6) . . ?
Se2 Li2 Se1 87.5(3) . . ?
C7 O1 C10 108.2(7) . . ?
C7 O1 Li2 119.1(6) . . ?
C10 O1 Li2 121.1(6) . . ?
C11 O2 C14 106.9(6) . . ?
C11 O2 Li2 123.6(6) . . ?
C14 O2 Li2 120.9(7) . . ?
C2 C1 C6 118.3(6) . . ?
C2 C1 P1 120.3(5) . . ?
C6 C1 P1 121.2(5) . . ?
C1 C2 C3 121.0(6) . . ?
C4 C3 C2 119.9(6) . . ?
C3 C4 C5 119.8(6) . . ?
C4 C5 C6 120.6(7) . . ?
C1 C6 C5 120.3(7) . . ?
O1 C7 C8' 107.1(10) . . ?
O1 C7 C8 106.2(7) . . ?
C9 C8 C7 104.5(7) . . ?
C8 C9 C10 106.3(7) . . ?
C7 C8' C9' 107.1(8) . . ?
C8' C9' C10 106.5(10) . . ?
O1 C10 C9' 105.5(12) . . ?
O1 C10 C9 106.8(7) . . ?
O2 C11 C12 109.1(8) . . ?
C13 C12 C11 106.2(9) . . ?
C12 C13 C14 109.1(10) . . ?
O2 C14 C13 107.1(8) . . ?
C15 C15 P1 112.7(6) 3_766 . ?
P3 Se3 Li4 96.5(3) . . ?
C34 P3 C16 103.6(3) . . ?
C34 P3 Se4 108.1(2) . . ?
C16 P3 Se4 110.0(2) . . ?
C34 P3 Se3 108.9(2) . . ?
C16 P3 Se3 109.0(2) . . ?
Se4 P3 Se3 116.54(8) . . ?
O4 Li4 O5 105.9(6) . . ?
O4 Li4 O3 96.6(6) . . ?
O5 Li4 O3 104.8(6) . . ?
O4 Li4 Se3 139.3(6) . . ?
O5 Li4 Se3 107.0(5) . . ?
O3 Li4 Se3 97.5(5) . . ?
C25 O3 C22 106.2(6) . . ?
C25 O3 Li4 120.6(6) . . ?
C22 O3 Li4 125.0(7) . . ?
C26 O4 C29 109.0(6) . . ?
C26 O4 Li4 120.7(6) . . ?
C29 O4 Li4 123.9(6) . . ?
C33 O5 C30 108.5(6) . . ?
C33 O5 Li4 114.8(6) . . ?
C30 O5 Li4 125.3(6) . . ?
C21 C16 C17 119.9(6) . . ?
C21 C16 P3 121.9(5) . . ?
C17 C16 P3 118.3(5) . . ?
C16 C17 C18 119.0(7) . . ?
C19 C18 C17 121.0(7) . . ?
C20 C19 C18 119.8(7) . . ?
C19 C20 C21 120.4(7) . . ?
C16 C21 C20 119.9(7) . . ?
O3 C22 C23 106.9(8) . . ?
C24 C23 C22 104.3(8) . . ?
C25 C24 C23 106.2(8) . . ?
O3 C25 C24 105.7(8) . . ?
O4 C26 C27 106.1(8) . . ?
C28 C27 C26 103.3(8) . . ?
C27 C28 C29 102.4(8) . . ?
O4 C29 C28 106.3(7) . . ?
O5 C30 C31 106.9(7) . . ?
O5 C30 C31' 104.6(7) . . ?
C30 C31 C32 101.1(9) . . ?
C31 C32 C33 100.5(8) . . ?
C30 C31' C32' 100.1(10) . . ?
C33 C32' C31' 99.4(10) . . ?
O5 C33 C32' 106.3(8) . . ?
O5 C33 C32 104.5(7) . . ?
C34 C34 P3 115.1(6) 3_656 . ?

loop_
_geom_bond_atom_site_label_1
_geom_bond_atom_site_label_2
_geom_bond_distance
_geom_bond_site_symmetry_2
_geom_bond_publ_flag
Se1 P1 2.1514(18) . ?
Se1 Li2 2.630(14) . ?
Se2 P1 2.1508(19) . ?
Se2 Li2 2.604(13) . ?
P1 C1 1.822(6) . ?
P1 C15 1.840(7) . ?
Li2 O2 1.905(13) . ?
Li2 O1 1.926(14) . ?
O1 C7 1.425(10) . ?
O1 C10 1.444(10) . ?
O2 C11 1.431(9) . ?
O2 C14 1.435(10) . ?
C1 C2 1.380(9) . ?
C1 C6 1.381(9) . ?
C2 C3 1.387(9) . ?
C3 C4 1.365(10) . ?
C4 C5 1.366(11) . ?
C5 C6 1.383(9) . ?
C7 C8' 1.466(15) . ?
C7 C8 1.478(12) . ?
C8 C9 1.470(12) . ?
C9 C10 1.480(11) . ?
C8' C9' 1.466(16) . ?
C9' C10 1.476(16) . ?
C11 C12 1.456(13) . ?
C12 C13 1.417(16) . ?
C13 C14 1.450(14) . ?
C15 C15 1.518(12) 3_766 ?
Se3 P3 2.155(2) . ?
Se3 Li4 2.634(13) . ?
Se4 P3 2.1409(19) . ?
P3 C34 1.838(6) . ?
P3 C16 1.847(6) . ?
Li4 O4 1.930(13) . ?
Li4 O5 1.944(12) . ?
Li4 O3 2.012(14) . ?
O3 C25 1.425(10) . ?
O3 C22 1.433(10) . ?
O4 C26 1.418(10) . ?
O4 C29 1.439(10) . ?
O5 C33 1.427(10) . ?
O5 C30 1.437(9) . ?
C16 C21 1.368(9) . ?
C16 C17 1.384(10) . ?
C17 C18 1.388(11) . ?
C18 C19 1.363(11) . ?
C19 C20 1.358(11) . ?
C20 C21 1.392(9) . ?
C22 C23 1.505(13) . ?
C23 C24 1.492(15) . ?
C24 C25 1.488(13) . ?
C26 C27 1.505(14) . ?
C27 C28 1.482(14) . ?
C28 C29 1.498(13) . ?
C30 C31 1.478(13) . ?
C30 C31' 1.519(14) . ?
C31 C32 1.506(14) . ?
C32 C33 1.530(13) . ?
C31' C32' 1.531(16) . ?
C32' C33 1.477(14) . ?
C34 C34 1.508(13) 3_656 ?
